data_2237359
loop_
_publ_author_name
'Meier zu Greffen, Aike'
'Kranz, Darius P.'
'Neud\"orfl, J\"org-M.'
'Schmalz, Hans-G\"unther'

_publ_section_title
;
 3\b-Acetoxy-19-hydroxy-\D^5^-pregnen-20-one
;
_journal_coeditor_code LR2076
_journal_issue 2
_journal_name_full 'Acta Crystallographica Section E'
_journal_page_first o313
_journal_paper_doi 10.1107/S1600536813002493
_journal_volume 69
_journal_year 2013
_chemical_formula_iupac 'C23 H34 O4'
_chemical_formula_moiety 'C23 H34 O4'
_chemical_formula_sum 'C23 H34 O4'
_chemical_formula_weight 374.50
_chemical_name_systematic
;
3\b-Acetoxy-19-hydroxy-\D^5^-pregnen-20-one
;
_space_group_IT_number 19
_symmetry_cell_setting orthorhombic
_symmetry_space_group_name_Hall 'P 2ac 2ab'
_symmetry_space_group_name_H-M 'P 21 21 21'
_atom_sites_solution_hydrogens geom
_atom_sites_solution_primary direct
_atom_sites_solution_secondary difmap
_audit_creation_method SHELXL-97
_cell_angle_alpha 90.00
_cell_angle_beta 90.00
_cell_angle_gamma 90.00
_cell_formula_units_Z 4
_cell_length_a 8.6960(6)
_cell_length_b 12.3708(4)
_cell_length_c 18.3303(10)
_cell_measurement_reflns_used 9889
_cell_measurement_temperature 100(2)
_cell_measurement_theta_max 27.00
_cell_measurement_theta_min 1.99
_cell_volume 1971.91(18)
_computing_cell_refinement 'DENZO (Otwinowski & Minor, 1997)'
_computing_data_collection 'COLLECT (Hooft 1998)'
_computing_data_reduction 'DENZO (Otwinowski & Minor, 1997)'
_computing_molecular_graphics 'SCHAKAL99 (Keller, 1999)'
_computing_publication_material 'PLATON (Spek, 2009)'
_computing_structure_refinement 'SHELXL97 (Sheldrick, 2008)'
_computing_structure_solution 'SHELXS97 (Sheldrick, 2008)'
_diffrn_ambient_temperature 100(2)
_diffrn_measured_fraction_theta_full 1.000
_diffrn_measured_fraction_theta_max 1.000
_diffrn_measurement_device_type 'Nonius KappaCCD'
_diffrn_measurement_method Phi/Omega-Scans
_diffrn_radiation_monochromator graphite
_diffrn_radiation_source 'fine-focus sealed tube'
_diffrn_radiation_type MoK\a
_diffrn_radiation_wavelength 0.71073
_diffrn_reflns_av_R_equivalents 0.0438
_diffrn_reflns_av_sigmaI/netI 0.0509
_diffrn_reflns_limit_h_max 11
_diffrn_reflns_limit_h_min -6
_diffrn_reflns_limit_k_max 15
_diffrn_reflns_limit_k_min -12
_diffrn_reflns_limit_l_max 23
_diffrn_reflns_limit_l_min -21
_diffrn_reflns_number 9889
_diffrn_reflns_theta_full 27.00
_diffrn_reflns_theta_max 27.00
_diffrn_reflns_theta_min 1.99
_exptl_absorpt_coefficient_mu 0.084
_exptl_absorpt_correction_type none
_exptl_crystal_colour colourless
_exptl_crystal_density_diffrn 1.261
_exptl_crystal_density_method 'not measured'
_exptl_crystal_description prism
_exptl_crystal_F_000 816
_exptl_crystal_size_max .3
_exptl_crystal_size_mid .3
_exptl_crystal_size_min .3
_refine_diff_density_max 0.228
_refine_diff_density_min -0.234
_refine_ls_extinction_method none
_refine_ls_goodness_of_fit_ref 0.987
_refine_ls_hydrogen_treatment constr
_refine_ls_matrix_type full
_refine_ls_number_parameters 247
_refine_ls_number_reflns 2457
_refine_ls_number_restraints 0
_refine_ls_restrained_S_all 0.987
_refine_ls_R_factor_all 0.0543
_refine_ls_R_factor_gt 0.0367
_refine_ls_shift/su_max 0.000
_refine_ls_shift/su_mean 0.000
_refine_ls_structure_factor_coef Fsqd
_refine_ls_weighting_details 'calc w=1/[\s^2^(Fo^2^)+(0.0425P)^2^+0.0000P] where P=(Fo^2^+2Fc^2^)/3'
_refine_ls_weighting_scheme calc
_refine_ls_wR_factor_gt 0.0743
_refine_ls_wR_factor_ref 0.0794
_reflns_number_gt 1943
_reflns_number_total 2457
_reflns_threshold_expression I>2sigma(I)
_cod_data_source_file lr2076.cif
_cod_data_source_block I
_cod_database_code 2237359
_cod_database_fobs_code 2237359

loop_
_symmetry_equiv_pos_as_xyz
'x, y, z'
'-x+1/2, -y, z+1/2'
'x+1/2, -y+1/2, -z'
'-x, y+1/2, -z+1/2'

loop_
_atom_site_type_symbol
_atom_site_label
_atom_site_fract_x
_atom_site_fract_y
_atom_site_fract_z
_atom_site_U_iso_or_equiv
_atom_site_adp_type
_atom_site_calc_flag
_atom_site_refinement_flags
_atom_site_occupancy
_atom_site_symmetry_multiplicity
O O1 -0.03545(17) 0.54114(10) 0.67613(8) 0.0195(3) Uani d . 1 1
O O2 -0.13591(19) 0.70584(11) 0.65410(8) 0.0267(4) Uani d . 1 1
O O3 0.20344(19) 0.38623(10) 0.94444(8) 0.0246(4) Uani d . 1 1
H H3A 0.1481 0.3467 0.9180 0.037 Uiso calc R 1 1
O O4 -0.0183(2) 0.54920(11) 1.30301(9) 0.0360(5) Uani d . 1 1
C C1 -0.0748(2) 0.47261(15) 0.87606(11) 0.0170(5) Uani d . 1 1
H H1A -0.0708 0.4021 0.9016 0.020 Uiso calc R 1 1
H H1B -0.1789 0.5030 0.8836 0.020 Uiso calc R 1 1
C C2 -0.0516(3) 0.45275(14) 0.79398(11) 0.0182(5) Uani d . 1 1
H H2A 0.0481 0.4161 0.7856 0.022 Uiso calc R 1 1
H H2B -0.1345 0.4055 0.7752 0.022 Uiso calc R 1 1
C C3 -0.0541(3) 0.55950(14) 0.75430(11) 0.0180(5) Uani d . 1 1
H H3 -0.1547 0.5964 0.7634 0.022 Uiso calc R 1 1
C C4 0.0760(3) 0.63061(15) 0.78170(11) 0.0188(5) Uani d . 1 1
H H4A 0.1758 0.5953 0.7713 0.023 Uiso calc R 1 1
H H4B 0.0738 0.7007 0.7557 0.023 Uiso calc R 1 1
C C5 0.0611(2) 0.64986(15) 0.86293(11) 0.0165(5) Uani d . 1 1
C C6 0.0610(3) 0.75048(15) 0.88802(11) 0.0172(5) Uani d . 1 1
H H6 0.0682 0.8072 0.8532 0.021 Uiso calc R 1 1
C C7 0.0504(3) 0.78158(14) 0.96614(11) 0.0172(5) Uani d . 1 1
H H7A -0.0510 0.8155 0.9751 0.021 Uiso calc R 1 1
H H7B 0.1306 0.8360 0.9769 0.021 Uiso calc R 1 1
C C8 0.0700(3) 0.68595(14) 1.01773(11) 0.0160(5) Uani d . 1 1
H H8 0.1819 0.6683 1.0216 0.019 Uiso calc R 1 1
C C9 -0.0163(2) 0.58588(14) 0.98836(11) 0.0165(5) Uani d . 1 1
H H9 -0.1252 0.6093 0.9807 0.020 Uiso calc R 1 1
C C10 0.0442(2) 0.54967(14) 0.91196(11) 0.0161(5) Uani d . 1 1
C C11 -0.0222(3) 0.49458(14) 1.04593(11) 0.0193(5) Uani d . 1 1
H H20A -0.0894 0.4359 1.0277 0.023 Uiso calc R 1 1
H H20B 0.0825 0.4644 1.0522 0.023 Uiso calc R 1 1
C C12 -0.0822(3) 0.53265(15) 1.12077(11) 0.0185(5) Uani d . 1 1
H H12A -0.1904 0.5564 1.1159 0.022 Uiso calc R 1 1
H H12B -0.0793 0.4716 1.1556 0.022 Uiso calc R 1 1
C C13 0.0157(2) 0.62660(15) 1.15054(11) 0.0158(5) Uani d . 1 1
C C14 0.0106(3) 0.71672(14) 1.09252(11) 0.0154(5) Uani d . 1 1
H H14 -0.1005 0.7351 1.0859 0.018 Uiso calc R 1 1
C C15 0.0832(3) 0.81413(15) 1.13106(11) 0.0191(5) Uani d . 1 1
H H15A 0.0457 0.8828 1.1098 0.023 Uiso calc R 1 1
H H15B 0.1967 0.8119 1.1274 0.023 Uiso calc R 1 1
C C16 0.0306(3) 0.80233(14) 1.21114(11) 0.0216(5) Uani d . 1 1
H H16A -0.0408 0.8614 1.2246 0.026 Uiso calc R 1 1
H H16B 0.1201 0.8042 1.2445 0.026 Uiso calc R 1 1
C C17 -0.0521(3) 0.69056(14) 1.21538(11) 0.0173(5) Uani d . 1 1
H H17 -0.1627 0.7040 1.2035 0.021 Uiso calc R 1 1
C C18 0.1795(3) 0.58958(16) 1.16724(12) 0.0232(5) Uani d . 1 1
H H18A 0.1764 0.5277 1.2006 0.035 Uiso calc R 1 1
H H18B 0.2366 0.6489 1.1900 0.035 Uiso calc R 1 1
H H18C 0.2306 0.5683 1.1218 0.035 Uiso calc R 1 1
C C19 0.2043(2) 0.49419(15) 0.91585(12) 0.0199(5) Uani d . 1 1
H H19A 0.2488 0.4924 0.8661 0.024 Uiso calc R 1 1
H H19B 0.2728 0.5391 0.9466 0.024 Uiso calc R 1 1
C C20 -0.0486(3) 0.64326(16) 1.29112(11) 0.0219(5) Uani d . 1 1
C C21 -0.0887(3) 0.71767(17) 1.35354(11) 0.0293(6) Uani d . 1 1
H H21A 0.0035 0.7569 1.3691 0.044 Uiso calc R 1 1
H H21B -0.1286 0.6750 1.3944 0.044 Uiso calc R 1 1
H H21C -0.1672 0.7694 1.3376 0.044 Uiso calc R 1 1
C C22 -0.0763(3) 0.62330(17) 0.63230(12) 0.0221(5) Uani d . 1 1
C C23 -0.0378(3) 0.60069(18) 0.55382(12) 0.0315(6) Uani d . 1 1
H H23A 0.0720 0.6136 0.5456 0.047 Uiso calc R 1 1
H H23B -0.0981 0.6485 0.5223 0.047 Uiso calc R 1 1
H H23C -0.0622 0.5252 0.5424 0.047 Uiso calc R 1 1

loop_
_atom_site_aniso_label
_atom_site_aniso_U_11
_atom_site_aniso_U_22
_atom_site_aniso_U_33
_atom_site_aniso_U_12
_atom_site_aniso_U_13
_atom_site_aniso_U_23
O1 0.0238(9) 0.0196(7) 0.0151(8) 0.0004(7) 0.0002(7) -0.0013(6)
O2 0.0370(10) 0.0199(8) 0.0232(9) 0.0036(7) -0.0009(8) 0.0023(7)
O3 0.0298(10) 0.0191(7) 0.0248(9) 0.0059(7) -0.0058(8) -0.0034(6)
O4 0.0604(13) 0.0203(8) 0.0274(10) 0.0038(9) 0.0007(9) 0.0066(6)
C1 0.0157(11) 0.0153(10) 0.0200(11) -0.0005(9) -0.0012(9) 0.0014(8)
C2 0.0176(12) 0.0158(10) 0.0213(12) 0.0008(9) -0.0014(10) -0.0024(8)
C3 0.0208(12) 0.0187(10) 0.0145(11) 0.0006(10) 0.0020(10) -0.0025(8)
C4 0.0200(12) 0.0184(10) 0.0180(11) -0.0006(9) 0.0025(10) 0.0005(9)
C5 0.0117(11) 0.0207(11) 0.0171(12) -0.0011(9) 0.0000(9) 0.0013(8)
C6 0.0175(12) 0.0184(10) 0.0156(11) -0.0014(9) -0.0013(10) 0.0030(8)
C7 0.0180(12) 0.0136(10) 0.0199(11) -0.0022(9) 0.0004(10) -0.0003(8)
C8 0.0148(11) 0.0144(10) 0.0188(12) -0.0007(9) 0.0010(10) 0.0018(8)
C9 0.0179(12) 0.0151(10) 0.0166(11) -0.0003(9) -0.0002(9) 0.0008(8)
C10 0.0151(11) 0.0149(10) 0.0185(11) -0.0005(9) -0.0008(9) -0.0007(8)
C11 0.0239(13) 0.0165(10) 0.0174(12) -0.0011(9) -0.0008(9) -0.0001(8)
C12 0.0221(12) 0.0153(10) 0.0183(11) -0.0025(9) -0.0002(10) 0.0018(9)
C13 0.0172(11) 0.0162(10) 0.0139(11) 0.0002(9) -0.0005(9) 0.0022(8)
C14 0.0147(11) 0.0138(10) 0.0177(11) 0.0004(9) -0.0003(9) 0.0011(8)
C15 0.0226(12) 0.0167(10) 0.0179(12) -0.0032(9) -0.0010(10) -0.0011(8)
C16 0.0283(14) 0.0161(10) 0.0204(12) -0.0047(10) 0.0007(11) -0.0028(8)
C17 0.0190(12) 0.0162(10) 0.0166(11) -0.0017(9) -0.0023(10) 0.0011(8)
C18 0.0236(13) 0.0228(11) 0.0232(13) 0.0034(10) -0.0024(10) 0.0022(10)
C19 0.0164(12) 0.0185(11) 0.0250(12) 0.0001(9) -0.0017(10) -0.0007(9)
C20 0.0219(13) 0.0230(11) 0.0208(12) -0.0033(10) -0.0033(11) 0.0022(9)
C21 0.0440(17) 0.0237(12) 0.0203(13) -0.0065(11) 0.0002(12) -0.0009(9)
C22 0.0225(12) 0.0230(12) 0.0208(12) -0.0050(10) -0.0024(11) 0.0019(9)
C23 0.0393(17) 0.0329(12) 0.0223(13) -0.0003(12) 0.0019(12) -0.0001(10)

loop_
_atom_type_symbol
_atom_type_description
_atom_type_scat_dispersion_real
_atom_type_scat_dispersion_imag
_atom_type_scat_source
C C 0.0033 0.0016 'International Tables Vol C Tables 4.2.6.8 and 6.1.1.4'
H H 0.0000 0.0000 'International Tables Vol C Tables 4.2.6.8 and 6.1.1.4'
O O 0.0106 0.0060 'International Tables Vol C Tables 4.2.6.8 and 6.1.1.4'

loop_
_geom_angle_atom_site_label_1
_geom_angle_atom_site_label_2
_geom_angle_atom_site_label_3
_geom_angle
C22 O1 C3 116.09(15)
C19 O3 H3A 109.5
C2 C1 C10 115.17(17)
C2 C1 H1A 108.5
C10 C1 H1A 108.5
C2 C1 H1B 108.5
C10 C1 H1B 108.5
H1A C1 H1B 107.5
C3 C2 C1 109.27(15)
C3 C2 H2A 109.8
C1 C2 H2A 109.8
C3 C2 H2B 109.8
C1 C2 H2B 109.8
H2A C2 H2B 108.3
O1 C3 C2 109.60(14)
O1 C3 C4 109.38(16)
C2 C3 C4 109.69(17)
O1 C3 H3 109.4
C2 C3 H3 109.4
C4 C3 H3 109.4
C5 C4 C3 110.67(17)
C5 C4 H4A 109.5
C3 C4 H4A 109.5
C5 C4 H4B 109.5
C3 C4 H4B 109.5
H4A C4 H4B 108.1
C6 C5 C4 119.25(17)
C6 C5 C10 123.59(18)
C4 C5 C10 117.15(16)
C5 C6 C7 125.24(18)
C5 C6 H6 117.4
C7 C6 H6 117.4
C6 C7 C8 112.96(16)
C6 C7 H7A 109.0
C8 C7 H7A 109.0
C6 C7 H7B 109.0
C8 C7 H7B 109.0
H7A C7 H7B 107.8
C14 C8 C7 109.19(15)
C14 C8 C9 110.59(17)
C7 C8 C9 110.59(16)
C14 C8 H8 108.8
C7 C8 H8 108.8
C9 C8 H8 108.8
C8 C9 C11 111.31(16)
C8 C9 C10 112.25(16)
C11 C9 C10 114.42(15)
C8 C9 H9 106.1
C11 C9 H9 106.1
C10 C9 H9 106.1
C5 C10 C1 108.10(16)
C5 C10 C19 107.29(16)
C1 C10 C19 110.20(15)
C5 C10 C9 108.97(15)
C1 C10 C9 109.34(17)
C19 C10 C9 112.81(17)
C12 C11 C9 113.28(15)
C12 C11 H20A 108.9
C9 C11 H20A 108.9
C12 C11 H20B 108.9
C9 C11 H20B 108.9
H20A C11 H20B 107.7
C13 C12 C11 111.00(17)
C13 C12 H12A 109.4
C11 C12 H12A 109.4
C13 C12 H12B 109.4
C11 C12 H12B 109.4
H12A C12 H12B 108.0
C18 C13 C12 111.11(16)
C18 C13 C14 112.45(17)
C12 C13 C14 106.58(16)
C18 C13 C17 110.81(18)
C12 C13 C17 116.62(17)
C14 C13 C17 98.59(14)
C8 C14 C15 118.33(17)
C8 C14 C13 115.67(15)
C15 C14 C13 103.82(16)
C8 C14 H14 106.0
C15 C14 H14 106.0
C13 C14 H14 106.0
C14 C15 C16 103.98(16)
C14 C15 H15A 111.0
C16 C15 H15A 111.0
C14 C15 H15B 111.0
C16 C15 H15B 111.0
H15A C15 H15B 109.0
C15 C16 C17 105.52(15)
C15 C16 H16A 110.6
C17 C16 H16A 110.6
C15 C16 H16B 110.6
C17 C16 H16B 110.6
H16A C16 H16B 108.8
C20 C17 C13 120.13(16)
C20 C17 C16 112.36(17)
C13 C17 C16 103.86(16)
C20 C17 H17 106.6
C13 C17 H17 106.6
C16 C17 H17 106.6
C13 C18 H18A 109.5
C13 C18 H18B 109.5
H18A C18 H18B 109.5
C13 C18 H18C 109.5
H18A C18 H18C 109.5
H18B C18 H18C 109.5
O3 C19 C10 115.04(17)
O3 C19 H19A 108.5
C10 C19 H19A 108.5
O3 C19 H19B 108.5
C10 C19 H19B 108.5
H19A C19 H19B 107.5
O4 C20 C17 122.86(19)
O4 C20 C21 119.94(19)
C17 C20 C21 117.18(17)
C20 C21 H21A 109.5
C20 C21 H21B 109.5
H21A C21 H21B 109.5
C20 C21 H21C 109.5
H21A C21 H21C 109.5
H21B C21 H21C 109.5
O2 C22 O1 123.6(2)
O2 C22 C23 124.6(2)
O1 C22 C23 111.88(18)
C22 C23 H23A 109.5
C22 C23 H23B 109.5
H23A C23 H23B 109.5
C22 C23 H23C 109.5
H23A C23 H23C 109.5
H23B C23 H23C 109.5

loop_
_geom_bond_atom_site_label_1
_geom_bond_atom_site_label_2
_geom_bond_distance
O1 C22 1.344(2)
O1 C3 1.460(2)
O2 C22 1.213(2)
O3 C19 1.435(2)
O3 H3A 0.8400
O4 C20 1.213(2)
C1 C2 1.538(3)
C1 C10 1.553(3)
C1 H1A 0.9900
C1 H1B 0.9900
C2 C3 1.508(3)
C2 H2A 0.9900
C2 H2B 0.9900
C3 C4 1.519(3)
C3 H3 1.0000
C4 C5 1.513(3)
C4 H4A 0.9900
C4 H4B 0.9900
C5 C6 1.327(3)
C5 C10 1.538(3)
C6 C7 1.486(3)
C6 H6 0.9500
C7 C8 1.524(2)
C7 H7A 0.9900
C7 H7B 0.9900
C8 C14 1.514(3)
C8 C9 1.544(3)
C8 H8 1.0000
C9 C11 1.547(3)
C9 C10 1.562(3)
C9 H9 1.0000
C10 C19 1.554(3)
C11 C12 1.542(3)
C11 H20A 0.9900
C11 H20B 0.9900
C12 C13 1.541(3)
C12 H12A 0.9900
C12 H12B 0.9900
C13 C18 1.527(3)
C13 C14 1.541(3)
C13 C17 1.545(3)
C14 C15 1.533(3)
C14 H14 1.0000
C15 C16 1.545(3)
C15 H15A 0.9900
C15 H15B 0.9900
C16 C17 1.561(3)
C16 H16A 0.9900
C16 H16B 0.9900
C17 C20 1.507(3)
C17 H17 1.0000
C18 H18A 0.9800
C18 H18B 0.9800
C18 H18C 0.9800
C19 H19A 0.9900
C19 H19B 0.9900
C20 C21 1.509(3)
C21 H21A 0.9800
C21 H21B 0.9800
C21 H21C 0.9800
C22 C23 1.503(3)
C23 H23A 0.9800
C23 H23B 0.9800
C23 H23C 0.9800

loop_
_geom_hbond_atom_site_label_D
_geom_hbond_atom_site_label_H
_geom_hbond_atom_site_label_A
_geom_hbond_site_symmetry_A
_geom_hbond_distance_DH
_geom_hbond_distance_HA
_geom_hbond_distance_DA
_geom_hbond_angle_DHA
O3 H3A O2 4_546 0.84 2.19 2.9305(19) 147

loop_
_geom_torsion_atom_site_label_1
_geom_torsion_atom_site_label_2
_geom_torsion_atom_site_label_3
_geom_torsion_atom_site_label_4
_geom_torsion
C10 C1 C2 C3 -57.1(2)
C22 O1 C3 C2 162.62(17)
C22 O1 C3 C4 -77.1(2)
C1 C2 C3 O1 -178.82(16)
C1 C2 C3 C4 61.1(2)
O1 C3 C4 C5 -179.18(15)
C2 C3 C4 C5 -58.9(2)
C3 C4 C5 C6 -126.4(2)
C3 C4 C5 C10 52.6(2)
C4 C5 C6 C7 -178.7(2)
C10 C5 C6 C7 2.3(4)
C5 C6 C7 C8 10.9(3)
C6 C7 C8 C14 -162.88(18)
C6 C7 C8 C9 -41.0(3)
C14 C8 C9 C11 -48.9(2)
C7 C8 C9 C11 -169.97(18)
C14 C8 C9 C10 -178.62(16)
C7 C8 C9 C10 60.3(2)
C6 C5 C10 C1 134.0(2)
C4 C5 C10 C1 -45.0(2)
C6 C5 C10 C19 -107.2(2)
C4 C5 C10 C19 73.8(2)
C6 C5 C10 C9 15.2(3)
C4 C5 C10 C9 -163.72(18)
C2 C1 C10 C5 46.9(2)
C2 C1 C10 C19 -70.0(2)
C2 C1 C10 C9 165.42(16)
C8 C9 C10 C5 -45.7(2)
C11 C9 C10 C5 -173.76(17)
C8 C9 C10 C1 -163.62(15)
C11 C9 C10 C1 68.3(2)
C8 C9 C10 C19 73.38(19)
C11 C9 C10 C19 -54.7(2)
C8 C9 C11 C12 51.4(2)
C10 C9 C11 C12 179.96(18)
C9 C11 C12 C13 -56.8(2)
C11 C12 C13 C18 -65.7(2)
C11 C12 C13 C14 57.1(2)
C11 C12 C13 C17 166.01(16)
C7 C8 C14 C15 -58.5(2)
C9 C8 C14 C15 179.59(17)
C7 C8 C14 C13 177.42(17)
C9 C8 C14 C13 55.5(2)
C18 C13 C14 C8 63.1(2)
C12 C13 C14 C8 -58.9(2)
C17 C13 C14 C8 179.88(18)
C18 C13 C14 C15 -68.3(2)
C12 C13 C14 C15 169.74(17)
C17 C13 C14 C15 48.5(2)
C8 C14 C15 C16 -164.60(18)
C13 C14 C15 C16 -34.9(2)
C14 C15 C16 C17 6.9(2)
C18 C13 C17 C20 -51.9(2)
C12 C13 C17 C20 76.5(2)
C14 C13 C17 C20 -169.98(19)
C18 C13 C17 C16 74.70(19)
C12 C13 C17 C16 -156.87(17)
C14 C13 C17 C16 -43.38(19)
C15 C16 C17 C20 154.51(18)
C15 C16 C17 C13 23.2(2)
C5 C10 C19 O3 -165.71(16)
C1 C10 C19 O3 -48.2(2)
C9 C10 C19 O3 74.3(2)
C13 C17 C20 O4 -12.8(3)
C16 C17 C20 O4 -135.4(2)
C13 C17 C20 C21 168.8(2)
C16 C17 C20 C21 46.2(3)
C3 O1 C22 O2 -5.2(3)
C3 O1 C22 C23 174.20(17)

loop_
_cod_related_entry_id
_cod_related_entry_database
_cod_related_entry_code
1 ChemSpider 167550
